data_1537422
loop_
_publ_author_name
'Hoppe, R.'
'Blinne, K.'

_publ_section_title
;
 Erdalkalihexafluoroplumbate(IV)
;
_journal_name_full 'Zeitschrift fuer Anorganische und Allgemeine Chemie'
_journal_page_first 251
_journal_page_last 263
_journal_volume 293
_journal_year 1958
_chemical_formula_sum 'Ba F6 Pb'
_chemical_name_systematic 'Ba (Pb F6)'
_space_group_IT_number 166
_symmetry_space_group_name_Hall '-P 3* 2'
_symmetry_space_group_name_H-M 'R -3 m :R'
_cell_angle_alpha 96.83
_cell_angle_beta 96.83
_cell_angle_gamma 96.83
_cell_formula_units_Z 1
_cell_length_a 4.98
_cell_length_b 4.98
_cell_length_c 4.98
_cell_volume 120.645
_citation_journal_id_ASTM ZAACAB
_cod_data_source_file Hoppe_ZAACAB_1958_781.cif
_cod_data_source_block Ba1F6Pb1
_cod_original_sg_symbol_Hall '-R 3 2" (-y+z,x+z,-x+y+z)'
_cod_original_formula_sum 'Ba1 F6 Pb1'
_cod_database_code 1537422

loop_
_symmetry_equiv_pos_as_xyz
x,y,z
z,x,y
y,z,x
-y,-x,-z
-z,-y,-x
-x,-z,-y
-x,-y,-z
-z,-x,-y
-y,-z,-x
y,x,z
z,y,x
x,z,y

loop_
_atom_site_label
_atom_site_type_symbol
_atom_site_fract_x
_atom_site_fract_y
_atom_site_fract_z
_atom_site_occupancy
_atom_site_U_iso_or_equiv
F1 F-1 0.272 0.272 -0.139 1 0.0
Ba1 Ba+2 0.5 0.5 0.5 1 0.0
Pb1 Pb+4 0 0 0 1 0.0
